data_7045688
loop_
_publ_author_name
'Wang, Peng'
'Chao, Jianbin'
'Chen, Xia'

_publ_section_title
;
 Living ring-opening polymerization of \e-caprolactone catalyzed by
 \b-quinolyl-enamino aluminium complexes: ligand electronic effects.
;
_journal_issue 12
_journal_name_full 'Dalton transactions (Cambridge, England : 2003)'
_journal_page_first 4118
_journal_page_last 4127
_journal_paper_doi 10.1039/c7dt04522k
_journal_volume 47
_journal_year 2018
_chemical_formula_sum 'C24 H17 F3 N2'
_chemical_formula_weight 390.39
_space_group_crystal_system monoclinic
_space_group_IT_number 14
_space_group_name_Hall '-P 2yn'
_space_group_name_H-M_alt 'P 1 21/n 1'
_symmetry_space_group_name_Hall '-P 2yn'
_symmetry_space_group_name_H-M 'P 1 21/n 1'
_atom_sites_solution_hydrogens geom
_audit_creation_method SHELXL-2014/7
_audit_update_record
;
2017-11-21 deposited with the CCDC.
2018-02-06 downloaded from the CCDC.
;
_cell_angle_alpha 90
_cell_angle_beta 106.6510(10)
_cell_angle_gamma 90
_cell_formula_units_Z 4
_cell_length_a 13.1627(5)
_cell_length_b 7.2645(3)
_cell_length_c 20.2474(7)
_cell_measurement_reflns_used 8625
_cell_measurement_temperature 200(2)
_cell_measurement_theta_max 28.302
_cell_measurement_theta_min 2.994
_cell_volume 1854.88(12)
_computing_structure_refinement 'SHELXL-2014/7 (Sheldrick, 2014)'
_diffrn_ambient_temperature 200(2)
_diffrn_measured_fraction_theta_full 0.993
_diffrn_measured_fraction_theta_max 0.993
_diffrn_measurement_device_type 'CCD area detector'
_diffrn_measurement_method 'phi and omega scans'
_diffrn_radiation_type MoK\a
_diffrn_radiation_wavelength 0.71073
_diffrn_reflns_av_R_equivalents 0.0274
_diffrn_reflns_av_unetI/netI 0.0243
_diffrn_reflns_Laue_measured_fraction_full 0.993
_diffrn_reflns_Laue_measured_fraction_max 0.993
_diffrn_reflns_limit_h_max 17
_diffrn_reflns_limit_h_min -17
_diffrn_reflns_limit_k_max 8
_diffrn_reflns_limit_k_min -9
_diffrn_reflns_limit_l_max 27
_diffrn_reflns_limit_l_min -27
_diffrn_reflns_number 17402
_diffrn_reflns_point_group_measured_fraction_full 0.993
_diffrn_reflns_point_group_measured_fraction_max 0.993
_diffrn_reflns_theta_full 25.242
_diffrn_reflns_theta_max 28.323
_diffrn_reflns_theta_min 2.994
_exptl_absorpt_coefficient_mu 0.104
_exptl_crystal_colour yellow
_exptl_crystal_density_diffrn 1.398
_exptl_crystal_density_method 'not measured'
_exptl_crystal_description block
_exptl_crystal_F_000 808
_refine_diff_density_max 0.464
_refine_diff_density_min -0.499
_refine_diff_density_rms 0.043
_refine_ls_extinction_method none
_refine_ls_goodness_of_fit_ref 1.045
_refine_ls_hydrogen_treatment constr
_refine_ls_matrix_type full
_refine_ls_number_parameters 263
_refine_ls_number_reflns 4596
_refine_ls_number_restraints 0
_refine_ls_restrained_S_all 1.045
_refine_ls_R_factor_all 0.0601
_refine_ls_R_factor_gt 0.0466
_refine_ls_shift/su_max 0.001
_refine_ls_shift/su_mean 0.000
_refine_ls_structure_factor_coef Fsqd
_refine_ls_weighting_details 'w=1/[\s^2^(Fo^2^)+(0.0637P)^2^+0.7125P] where P=(Fo^2^+2Fc^2^)/3'
_refine_ls_weighting_scheme calc
_refine_ls_wR_factor_gt 0.1234
_refine_ls_wR_factor_ref 0.1345
_reflns_Friedel_coverage 0.000
_reflns_number_gt 3667
_reflns_number_total 4596
_reflns_threshold_expression 'I > 2\s(I)'
_cod_data_source_file c7dt04522k2.cif
_cod_data_source_block 1
_cod_depositor_comments 'Adding full bibliography for 7045687--7045691.cif.'
_cod_database_code 7045688
_shelx_shelxl_version_number 2014/7
_shelx_space_group_comment
;
The symmetry employed for this shelxl refinement is uniquely defined
by the following loop, which should always be used as a source of
symmetry information in preference to the above space-group names.
They are only intended as comments.
;

loop_
_space_group_symop_operation_xyz
'x, y, z'
'-x+1/2, y+1/2, -z+1/2'
'-x, -y, -z'
'x-1/2, -y-1/2, z-1/2'

loop_
_atom_site_label
_atom_site_type_symbol
_atom_site_fract_x
_atom_site_fract_y
_atom_site_fract_z
_atom_site_U_iso_or_equiv
_atom_site_adp_type
_atom_site_occupancy
_atom_site_site_symmetry_order
_atom_site_calc_flag
_atom_site_refinement_flags_posn
_atom_site_refinement_flags_adp
N2 N 0.70199(9) 0.84584(18) 0.15878(5) 0.0312(3) Uani 1 1 d . .
H2 H 0.6581 0.8819 0.1818 0.037 Uiso 1 1 calc R U
N1 N 0.50841(9) 0.71076(16) 0.14736(6) 0.0291(3) Uani 1 1 d . .
C1 C 0.49161(11) 0.71682(19) 0.07932(7) 0.0287(3) Uani 1 1 d . .
C22 C 0.99342(11) 0.6380(2) 0.27920(7) 0.0343(3) Uani 1 1 d . .
C4 C 0.34267(11) 0.5419(2) 0.13081(8) 0.0336(3) Uani 1 1 d . .
C12 C 0.73967(11) 0.95652(19) 0.05338(7) 0.0287(3) Uani 1 1 d . .
C20 C 0.86867(11) 0.6829(2) 0.16691(7) 0.0302(3) Uani 1 1 d . .
H20 H 0.8497 0.6644 0.1185 0.036 Uiso 1 1 calc R U
C19 C 0.80084(11) 0.77717(19) 0.19680(6) 0.0274(3) Uani 1 1 d . .
C21 C 0.96357(11) 0.6169(2) 0.20862(8) 0.0328(3) Uani 1 1 d . .
C9 C 0.43558(11) 0.62517(19) 0.17348(7) 0.0298(3) Uani 1 1 d . .
C23 C 0.92474(12) 0.7295(2) 0.30780(7) 0.0344(3) Uani 1 1 d . .
C11 C 0.66790(11) 0.86129(19) 0.08701(6) 0.0280(3) Uani 1 1 d . .
C8 C 0.45523(12) 0.6203(2) 0.24568(8) 0.0360(3) Uani 1 1 d . .
H8 H 0.5172 0.6767 0.2746 0.043 Uiso 1 1 calc R U
C10 C 0.56889(11) 0.8072(2) 0.05118(7) 0.0295(3) Uani 1 1 d . .
H10 H 0.5478 0.8304 0.0030 0.035 Uiso 1 1 calc R U
C24 C 0.83000(11) 0.8008(2) 0.26844(7) 0.0316(3) Uani 1 1 d . .
H24 H 0.7848 0.8654 0.2896 0.038 Uiso 1 1 calc R U
C3 C 0.32652(12) 0.5522(2) 0.05850(8) 0.0365(3) Uani 1 1 d . .
H3 H 0.2650 0.4991 0.0278 0.044 Uiso 1 1 calc R U
C7 C 0.38522(14) 0.5345(2) 0.27425(9) 0.0437(4) Uani 1 1 d . .
H7 H 0.3992 0.5313 0.3230 0.052 Uiso 1 1 calc R U
C13 C 0.73330(12) 0.9264(2) -0.01596(7) 0.0318(3) Uani 1 1 d . .
H13 H 0.6834 0.8403 -0.0421 0.038 Uiso 1 1 calc R U
C2 C 0.39909(11) 0.6379(2) 0.03316(7) 0.0340(3) Uani 1 1 d . .
H2A H 0.3882 0.6453 -0.0152 0.041 Uiso 1 1 calc R U
C16 C 0.87923(12) 1.1776(2) 0.05851(8) 0.0366(3) Uani 1 1 d . .
H16 H 0.9292 1.2637 0.0845 0.044 Uiso 1 1 calc R U
C17 C 0.81329(12) 1.0852(2) 0.08975(7) 0.0336(3) Uani 1 1 d . .
H17 H 0.8183 1.1098 0.1367 0.040 Uiso 1 1 calc R U
C14 C 0.79895(12) 1.0207(2) -0.04684(7) 0.0354(3) Uani 1 1 d . .
H14 H 0.7928 0.9989 -0.0941 0.043 Uiso 1 1 calc R U
C18 C 0.94532(15) 1.2472(2) -0.04442(10) 0.0471(4) Uani 1 1 d . .
H18A H 0.9777 1.3527 -0.0160 0.071 Uiso 1 1 calc R U
H18B H 0.9037 1.2906 -0.0900 0.071 Uiso 1 1 calc R U
H18C H 1.0011 1.1637 -0.0495 0.071 Uiso 1 1 calc R U
C6 C 0.29298(14) 0.4511(2) 0.23227(10) 0.0470(4) Uani 1 1 d . .
H6 H 0.2450 0.3920 0.2526 0.056 Uiso 1 1 calc R U
C5 C 0.27208(13) 0.4549(2) 0.16214(10) 0.0430(4) Uani 1 1 d . .
H5 H 0.2094 0.3983 0.1341 0.052 Uiso 1 1 calc R U
C15 C 0.87376(12) 1.1467(2) -0.01026(8) 0.0347(3) Uani 1 1 d . .
F1 F 1.02991(8) 0.52600(15) 0.17990(5) 0.0476(3) Uani 1 1 d . .
F2 F 1.08700(7) 0.57384(14) 0.31848(5) 0.0492(3) Uani 1 1 d . .
F3 F 0.95362(9) 0.75179(15) 0.37678(4) 0.0516(3) Uani 1 1 d . .

loop_
_atom_site_aniso_label
_atom_site_aniso_U_11
_atom_site_aniso_U_22
_atom_site_aniso_U_33
_atom_site_aniso_U_23
_atom_site_aniso_U_13
_atom_site_aniso_U_12
N2 0.0287(6) 0.0440(7) 0.0196(5) -0.0013(5) 0.0048(4) 0.0035(5)
N1 0.0267(5) 0.0314(6) 0.0282(6) -0.0003(5) 0.0063(4) 0.0038(5)
C1 0.0269(6) 0.0285(7) 0.0282(6) -0.0002(5) 0.0036(5) 0.0060(5)
C22 0.0287(7) 0.0339(7) 0.0330(7) 0.0122(6) -0.0029(6) -0.0065(6)
C4 0.0294(7) 0.0273(7) 0.0437(8) 0.0008(6) 0.0097(6) 0.0060(5)
C12 0.0293(6) 0.0303(7) 0.0240(6) 0.0012(5) 0.0037(5) 0.0034(5)
C20 0.0320(7) 0.0339(7) 0.0235(6) 0.0022(5) 0.0058(5) -0.0002(6)
C19 0.0281(6) 0.0305(7) 0.0215(6) 0.0024(5) 0.0040(5) -0.0043(5)
C21 0.0306(7) 0.0325(7) 0.0361(7) 0.0065(6) 0.0106(6) -0.0012(6)
C9 0.0280(6) 0.0266(7) 0.0350(7) 0.0007(5) 0.0094(6) 0.0081(5)
C23 0.0405(8) 0.0381(8) 0.0194(6) 0.0060(5) 0.0003(5) -0.0123(6)
C11 0.0316(6) 0.0289(7) 0.0218(6) -0.0007(5) 0.0051(5) 0.0044(5)
C8 0.0345(7) 0.0386(8) 0.0355(7) 0.0009(6) 0.0112(6) 0.0066(6)
C10 0.0313(7) 0.0325(7) 0.0221(6) 0.0013(5) 0.0032(5) 0.0039(5)
C24 0.0354(7) 0.0365(7) 0.0227(6) 0.0008(5) 0.0080(5) -0.0057(6)
C3 0.0289(7) 0.0334(8) 0.0414(8) -0.0039(6) 0.0007(6) 0.0019(6)
C7 0.0479(9) 0.0454(9) 0.0446(9) 0.0075(7) 0.0239(8) 0.0097(7)
C13 0.0363(7) 0.0318(7) 0.0256(6) -0.0030(5) 0.0060(5) 0.0000(6)
C2 0.0321(7) 0.0352(7) 0.0295(7) -0.0020(6) 0.0004(6) 0.0047(6)
C16 0.0377(8) 0.0329(7) 0.0348(7) -0.0007(6) 0.0036(6) -0.0040(6)
C17 0.0384(7) 0.0355(7) 0.0233(6) -0.0018(5) 0.0033(6) -0.0006(6)
C14 0.0430(8) 0.0370(8) 0.0275(6) -0.0011(6) 0.0119(6) 0.0018(6)
C18 0.0511(10) 0.0419(9) 0.0532(10) 0.0048(8) 0.0228(8) -0.0043(8)
C6 0.0442(9) 0.0419(9) 0.0634(11) 0.0083(8) 0.0288(8) 0.0038(7)
C5 0.0327(7) 0.0362(8) 0.0610(10) 0.0005(7) 0.0147(7) 0.0009(6)
C15 0.0363(7) 0.0316(7) 0.0365(7) 0.0041(6) 0.0107(6) 0.0039(6)
F1 0.0409(5) 0.0526(6) 0.0519(6) 0.0105(5) 0.0173(4) 0.0143(4)
F2 0.0341(5) 0.0510(6) 0.0496(6) 0.0188(5) -0.0085(4) -0.0026(4)
F3 0.0622(6) 0.0643(7) 0.0193(4) 0.0047(4) -0.0026(4) -0.0096(5)

loop_
_atom_type_symbol
_atom_type_description
_atom_type_scat_dispersion_real
_atom_type_scat_dispersion_imag
_atom_type_scat_source
C C 0.0033 0.0016 'International Tables Vol C Tables 4.2.6.8 and 6.1.1.4'
H H 0.0000 0.0000 'International Tables Vol C Tables 4.2.6.8 and 6.1.1.4'
N N 0.0061 0.0033 'International Tables Vol C Tables 4.2.6.8 and 6.1.1.4'
F F 0.0171 0.0103 'International Tables Vol C Tables 4.2.6.8 and 6.1.1.4'

loop_
_geom_angle_atom_site_label_1
_geom_angle_atom_site_label_2
_geom_angle_atom_site_label_3
_geom_angle
C11 N2 C19 124.85(11)
C1 N1 C9 119.16(12)
N1 C1 C2 121.48(13)
N1 C1 C10 119.47(12)
C2 C1 C10 119.05(12)
F2 C22 C23 121.32(13)
F2 C22 C21 121.04(15)
C23 C22 C21 117.64(13)
C5 C4 C9 118.74(15)
C5 C4 C3 124.20(15)
C9 C4 C3 117.07(13)
C17 C12 C13 117.86(13)
C17 C12 C11 120.48(12)
C13 C12 C11 121.61(12)
C21 C20 C19 119.07(12)
C20 C19 C24 119.37(13)
C20 C19 N2 123.12(12)
C24 C19 N2 117.48(12)
F1 C21 C22 118.25(13)
F1 C21 C20 119.35(13)
C22 C21 C20 122.39(14)
N1 C9 C8 118.09(13)
N1 C9 C4 122.43(13)
C8 C9 C4 119.48(14)
F3 C23 C24 119.67(15)
F3 C23 C22 118.02(13)
C24 C23 C22 122.29(13)
C10 C11 N2 120.43(13)
C10 C11 C12 122.02(12)
N2 C11 C12 117.24(12)
C7 C8 C9 120.21(15)
C11 C10 C1 126.39(12)
C23 C24 C19 119.22(14)
C2 C3 C4 120.00(13)
C8 C7 C6 120.65(16)
C14 C13 C12 120.65(13)
C3 C2 C1 119.85(13)
C17 C16 C15 121.27(14)
C16 C17 C12 121.00(13)
C13 C14 C15 121.54(13)
C5 C6 C7 120.14(16)
C6 C5 C4 120.78(16)
C16 C15 C14 117.66(14)
C16 C15 C18 121.39(15)
C14 C15 C18 120.95(14)

loop_
_geom_bond_atom_site_label_1
_geom_bond_atom_site_label_2
_geom_bond_distance
N2 C11 1.3971(16)
N2 C19 1.4002(17)
N1 C1 1.3318(17)
N1 C9 1.3697(18)
C1 C2 1.4259(19)
C1 C10 1.457(2)
C22 F2 1.3438(16)
C22 C23 1.376(2)
C22 C21 1.378(2)
C4 C5 1.416(2)
C4 C9 1.415(2)
C4 C3 1.420(2)
C12 C17 1.395(2)
C12 C13 1.3996(18)
C12 C11 1.4844(19)
C20 C21 1.3781(19)
C20 C19 1.3937(19)
C19 C24 1.4005(18)
C21 F1 1.3517(17)
C9 C8 1.410(2)
C23 F3 1.3481(15)
C23 C24 1.374(2)
C11 C10 1.3555(19)
C8 C7 1.371(2)
C3 C2 1.358(2)
C7 C6 1.404(3)
C13 C14 1.384(2)
C16 C17 1.385(2)
C16 C15 1.392(2)
C14 C15 1.392(2)
C18 C15 1.508(2)
C6 C5 1.367(3)
